data_7016678
loop_
_publ_author_name
'Howson, Suzanne E.'
'Allan, Laura E. N.'
'Chmel, Nikola P.'
'Clarkson, Guy J.'
'Deeth, Robert J.'
'Faulkner, Alan D.'
'Simpson, Daniel H.'
'Scott, Peter'

_publ_section_title
;
 Origins of stereoselectivity in optically pure
 phenylethaniminopyridine tris-chelates M(NN')(3)(n+) (M = Mn, Fe, Co,
 Ni and Zn).
;
_journal_issue 40
_journal_name_full 'Dalton transactions (Cambridge, England : 2003)'
_journal_page_first 10416
_journal_page_last 10433
_journal_paper_doi 10.1039/c1dt10588d
_journal_volume 40
_journal_year 2011
_chemical_absolute_configuration rmad
_chemical_formula_sum 'C44 H50 Co F12 N6 O2 P2'
_chemical_formula_weight 1043.77
_chemical_name_systematic
;
?
;
_space_group_IT_number 4
_symmetry_cell_setting monoclinic
_symmetry_space_group_name_Hall 'P 2yb'
_symmetry_space_group_name_H-M 'P 1 21 1'
_atom_sites_solution_hydrogens geom
_atom_sites_solution_primary direct
_atom_sites_solution_secondary difmap
_audit_creation_method SHELXL-97
_cell_angle_alpha 90.00
_cell_angle_beta 95.949(2)
_cell_angle_gamma 90.00
_cell_formula_units_Z 2
_cell_length_a 11.6650(5)
_cell_length_b 13.5956(5)
_cell_length_c 15.3936(7)
_cell_measurement_reflns_used 44706
_cell_measurement_temperature 120(2)
_cell_measurement_theta_max 27.48
_cell_measurement_theta_min 2.91
_cell_volume 2428.16(18)
_computing_cell_refinement 'DENZO (Otwinowski & Minor, 1997) & COLLECT (Hooft, R.W.W., 1998)'
_computing_data_collection 'COLLECT (Hooft, R.W.W., 1998)'
_computing_data_reduction 'DENZO (Otwinowski & Minor, 1997) & COLLECT (Hooft, R.W.W., 1998)'
_computing_molecular_graphics 'SHELXTL (Sheldrick, 1997)'
_computing_publication_material 'SHELXTL (Sheldrick, 1997)'
_computing_structure_refinement 'SHELXL-97 (Sheldrick, 1997)'
_computing_structure_solution 'SHELXS-97 (Sheldrick, 1990)'
_diffrn_ambient_temperature 120(2)
_diffrn_detector_area_resol_mean 9.091
_diffrn_measured_fraction_theta_full 0.994
_diffrn_measured_fraction_theta_max 0.994
_diffrn_measurement_device_type 'Bruker-Nonius Roper CCD camera on \k-goniostat'
_diffrn_measurement_method '\f & \w scans'
_diffrn_radiation_monochromator graphite
_diffrn_radiation_source 'Bruker-Nonius FR591 rotating anode'
_diffrn_radiation_type MoK\a
_diffrn_radiation_wavelength 0.71073
_diffrn_reflns_av_R_equivalents 0.0782
_diffrn_reflns_av_sigmaI/netI 0.1119
_diffrn_reflns_limit_h_max 15
_diffrn_reflns_limit_h_min -14
_diffrn_reflns_limit_k_max 17
_diffrn_reflns_limit_k_min -17
_diffrn_reflns_limit_l_max 20
_diffrn_reflns_limit_l_min -20
_diffrn_reflns_number 33640
_diffrn_reflns_theta_full 27.57
_diffrn_reflns_theta_max 27.57
_diffrn_reflns_theta_min 3.00
_diffrn_standards_decay_% nil
_exptl_absorpt_coefficient_mu 0.508
_exptl_absorpt_correction_T_max 0.7456
_exptl_absorpt_correction_T_min 0.6476
_exptl_absorpt_correction_type multi-scan
_exptl_absorpt_process_details 'SADABS 2007/2 (Sheldrick, G.M., 2007)'
_exptl_crystal_colour yellow
_exptl_crystal_density_diffrn 1.428
_exptl_crystal_density_method 'not measured'
_exptl_crystal_description block
_exptl_crystal_F_000 1074
_exptl_crystal_size_max 0.26
_exptl_crystal_size_mid 0.15
_exptl_crystal_size_min 0.09
_refine_diff_density_max 1.118
_refine_diff_density_min -0.463
_refine_diff_density_rms 0.099
_refine_ls_abs_structure_details 'Flack H D (1983), Acta Cryst. A39, 876-881, 5275 Friedel pairs'
_refine_ls_abs_structure_Flack 0.044(18)
_refine_ls_extinction_coef 0.0110(15)
_refine_ls_extinction_expression Fc^*^=kFc[1+0.001xFc^2^\l^3^/sin(2\q)]^-1/4^
_refine_ls_extinction_method SHELXL
_refine_ls_goodness_of_fit_ref 0.986
_refine_ls_hydrogen_treatment constr
_refine_ls_matrix_type full
_refine_ls_number_parameters 606
_refine_ls_number_reflns 11096
_refine_ls_number_restraints 50
_refine_ls_restrained_S_all 1.006
_refine_ls_R_factor_all 0.1152
_refine_ls_R_factor_gt 0.0669
_refine_ls_shift/su_max 0.003
_refine_ls_shift/su_mean 0.000
_refine_ls_structure_factor_coef Fsqd
_refine_ls_weighting_details 'calc w=1/[\s^2^(Fo^2^)+(0.1076P)^2^+0.0000P] where P=(Fo^2^+2Fc^2^)/3'
_refine_ls_weighting_scheme calc
_refine_ls_wR_factor_gt 0.1589
_refine_ls_wR_factor_ref 0.1828
_reflns_number_gt 7360
_reflns_number_total 11096
_reflns_threshold_expression >2sigma(I)
_cod_data_source_file c1dt10588d.txt
_cod_data_source_block la1
_cod_original_sg_symbol_H-M P2(1)
_cod_database_code 7016678

loop_
_symmetry_equiv_pos_as_xyz
'x, y, z'
'-x, y+1/2, -z'

loop_
_atom_site_label
_atom_site_type_symbol
_atom_site_fract_x
_atom_site_fract_y
_atom_site_fract_z
_atom_site_U_iso_or_equiv
_atom_site_adp_type
_atom_site_occupancy
_atom_site_symmetry_multiplicity
_atom_site_calc_flag
_atom_site_refinement_flags
_atom_site_disorder_assembly
_atom_site_disorder_group
Co1 Co 0.21797(5) 0.62238(4) 0.30508(4) 0.02525(18) Uani 1 1 d . . .
N1 N 0.1445(3) 0.4945(3) 0.2425(3) 0.0260(9) Uani 1 1 d . . .
C1 C 0.1225(4) 0.4090(4) 0.2791(3) 0.0308(11) Uani 1 1 d . . .
H1A H 0.1320 0.4043 0.3410 0.037 Uiso 1 1 calc R . .
N2 N 0.2003(3) 0.6646(3) 0.1696(3) 0.0276(9) Uani 1 1 d . . .
C2 C 0.0862(5) 0.3261(4) 0.2307(3) 0.0341(12) Uani 1 1 d . . .
H2A H 0.0746 0.2650 0.2586 0.041 Uiso 1 1 calc R . .
C3 C 0.0674(5) 0.3354(4) 0.1404(4) 0.0435(14) Uani 1 1 d . . .
H3A H 0.0398 0.2811 0.1053 0.052 Uiso 1 1 calc R . .
C4 C 0.0888(5) 0.4226(4) 0.1030(4) 0.0403(13) Uani 1 1 d . . .
H4A H 0.0763 0.4299 0.0413 0.048 Uiso 1 1 calc R . .
C5 C 0.1291(4) 0.5017(4) 0.1550(3) 0.0298(11) Uani 1 1 d . . .
C6 C 0.1569(5) 0.5978(3) 0.1199(3) 0.0347(12) Uani 1 1 d D . .
H6A H 0.1420 0.6100 0.0590 0.042 Uiso 1 1 calc R . .
C7 C 0.2250(5) 0.7614(4) 0.1321(3) 0.0337(12) Uani 1 1 d . . .
H7A H 0.1859 0.8122 0.1655 0.040 Uiso 1 1 calc R . .
C8 C 0.1826(5) 0.7750(4) 0.0361(4) 0.0412(14) Uani 1 1 d . . .
H8A H 0.1028 0.7519 0.0253 0.062 Uiso 1 1 calc R . .
H8B H 0.2315 0.7369 0.0003 0.062 Uiso 1 1 calc R . .
H8C H 0.1863 0.8448 0.0208 0.062 Uiso 1 1 calc R . .
C9 C 0.3540(5) 0.7814(5) 0.1467(4) 0.0435(14) Uani 1 1 d . . .
C10 C 0.3893(7) 0.8788(6) 0.1684(5) 0.068(2) Uani 1 1 d . . .
H10A H 0.3345 0.9285 0.1775 0.081 Uiso 1 1 calc R . .
C11 C 0.5100(8) 0.9002(7) 0.1762(5) 0.083(3) Uani 1 1 d U . .
H11A H 0.5378 0.9645 0.1906 0.100 Uiso 1 1 calc R . .
C12 C 0.5846(8) 0.8251(8) 0.1623(5) 0.083(2) Uani 1 1 d U . .
H12A H 0.6648 0.8391 0.1692 0.100 Uiso 1 1 calc R . .
C13 C 0.5514(7) 0.7324(7) 0.1394(5) 0.076(2) Uani 1 1 d U . .
H13A H 0.6073 0.6842 0.1290 0.091 Uiso 1 1 calc R . .
C14 C 0.4339(6) 0.7081(6) 0.1312(4) 0.0574(18) Uani 1 1 d U . .
H14A H 0.4091 0.6434 0.1155 0.069 Uiso 1 1 calc R . .
N3 N 0.3849(4) 0.5591(3) 0.2998(3) 0.0282(9) Uani 1 1 d . . .
C15 C 0.4124(5) 0.4671(4) 0.2754(3) 0.0335(12) Uani 1 1 d . . .
H15A H 0.3527 0.4248 0.2509 0.040 Uiso 1 1 calc R . .
C16 C 0.5232(5) 0.4330(4) 0.2850(4) 0.0394(13) Uani 1 1 d . . .
H16A H 0.5392 0.3674 0.2687 0.047 Uiso 1 1 calc R . .
C17 C 0.6123(5) 0.4940(4) 0.3185(4) 0.0407(13) Uani 1 1 d . . .
H17A H 0.6896 0.4709 0.3259 0.049 Uiso 1 1 calc R . .
C18 C 0.5857(5) 0.5896(4) 0.3408(3) 0.0337(12) Uani 1 1 d . . .
H18A H 0.6452 0.6340 0.3618 0.040 Uiso 1 1 calc R . .
C19 C 0.4718(4) 0.6196(4) 0.3323(3) 0.0294(10) Uani 1 1 d . . .
C20 C 0.4382(4) 0.7165(4) 0.3596(3) 0.0324(11) Uani 1 1 d . . .
H20A H 0.4955 0.7633 0.3796 0.039 Uiso 1 1 calc R . .
N4 N 0.3310(4) 0.7391(3) 0.3569(3) 0.0272(9) Uani 1 1 d . . .
C21 C 0.3003(5) 0.8373(4) 0.3885(4) 0.0358(12) Uani 1 1 d . . .
H21A H 0.2398 0.8653 0.3447 0.043 Uiso 1 1 calc R . .
C22 C 0.3980(5) 0.9126(4) 0.4020(5) 0.0468(15) Uani 1 1 d . . .
H22A H 0.4336 0.9205 0.3475 0.070 Uiso 1 1 calc R . .
H22B H 0.4559 0.8896 0.4482 0.070 Uiso 1 1 calc R . .
H22C H 0.3669 0.9759 0.4189 0.070 Uiso 1 1 calc R . .
C23 C 0.2469(5) 0.8252(4) 0.4739(4) 0.0351(12) Uani 1 1 d . . .
C24 C 0.1436(5) 0.8741(4) 0.4865(5) 0.0480(15) Uani 1 1 d . . .
H24A H 0.1056 0.9125 0.4406 0.058 Uiso 1 1 calc R . .
C25 C 0.0981(6) 0.8667(5) 0.5636(5) 0.0543(17) Uani 1 1 d U . .
H25A H 0.0269 0.8982 0.5705 0.065 Uiso 1 1 calc R . .
C26 C 0.1523(6) 0.8151(5) 0.6314(5) 0.0562(17) Uani 1 1 d U . .
H26A H 0.1194 0.8115 0.6852 0.067 Uiso 1 1 calc R . .
C27 C 0.2590(6) 0.7661(5) 0.6220(5) 0.0558(17) Uani 1 1 d U . .
H27A H 0.2975 0.7299 0.6691 0.067 Uiso 1 1 calc R . .
C28 C 0.3045(5) 0.7724(4) 0.5435(4) 0.0408(14) Uani 1 1 d . . .
H28A H 0.3756 0.7409 0.5363 0.049 Uiso 1 1 calc R . .
N5 N 0.2091(4) 0.5691(3) 0.4369(3) 0.0279(9) Uani 1 1 d . . .
C29 C 0.2863(5) 0.5179(4) 0.4879(3) 0.0337(12) Uani 1 1 d . . .
H29A H 0.3544 0.4966 0.4647 0.040 Uiso 1 1 calc R . .
C30 C 0.2715(5) 0.4942(4) 0.5739(4) 0.0392(14) Uani 1 1 d . . .
H30A H 0.3287 0.4574 0.6083 0.047 Uiso 1 1 calc R . .
C31 C 0.1752(5) 0.5240(4) 0.6081(3) 0.0379(13) Uani 1 1 d . . .
H31A H 0.1644 0.5093 0.6670 0.046 Uiso 1 1 calc R . .
C32 C 0.0915(5) 0.5769(4) 0.5555(3) 0.0344(12) Uani 1 1 d . . .
H32A H 0.0226 0.5983 0.5777 0.041 Uiso 1 1 calc R . .
C33 C 0.1118(4) 0.5970(3) 0.4704(3) 0.0276(11) Uani 1 1 d . . .
C34 C 0.0290(4) 0.6536(3) 0.4128(3) 0.0294(11) Uani 1 1 d . . .
H34A H -0.0422 0.6736 0.4322 0.035 Uiso 1 1 calc R . .
N6 N 0.0533(4) 0.6761(3) 0.3356(3) 0.0281(9) Uani 1 1 d . . .
C35 C -0.0306(4) 0.7329(3) 0.2778(3) 0.0294(11) Uani 1 1 d . . .
H35A H 0.0137 0.7851 0.2499 0.035 Uiso 1 1 calc R . .
C36 C -0.1235(5) 0.7848(4) 0.3229(4) 0.0368(13) Uani 1 1 d . . .
H36A H -0.1644 0.8317 0.2824 0.055 Uiso 1 1 calc R . .
H36B H -0.0879 0.8200 0.3744 0.055 Uiso 1 1 calc R . .
H36C H -0.1782 0.7361 0.3411 0.055 Uiso 1 1 calc R . .
C37 C -0.0851(5) 0.6671(4) 0.2043(4) 0.0335(12) Uani 1 1 d . . .
C38 C -0.1043(5) 0.7058(4) 0.1200(3) 0.0403(13) Uani 1 1 d . . .
H38A H -0.0803 0.7709 0.1088 0.048 Uiso 1 1 calc R . .
C39 C -0.1579(6) 0.6495(6) 0.0530(4) 0.0577(19) Uani 1 1 d . . .
H39A H -0.1712 0.6765 -0.0041 0.069 Uiso 1 1 calc R . .
C40 C -0.1917(6) 0.5565(6) 0.0680(5) 0.0596(19) Uani 1 1 d . . .
H40A H -0.2265 0.5178 0.0210 0.072 Uiso 1 1 calc R . .
C41 C -0.1763(5) 0.5179(5) 0.1499(5) 0.0533(17) Uani 1 1 d . . .
H41A H -0.2017 0.4529 0.1603 0.064 Uiso 1 1 calc R . .
C42 C -0.1229(5) 0.5744(4) 0.2191(4) 0.0409(14) Uani 1 1 d . . .
H42A H -0.1130 0.5478 0.2765 0.049 Uiso 1 1 calc R . .
P1 P 0.27965(13) 1.21349(10) 0.44455(9) 0.0361(3) Uani 1 1 d . . .
F1 F 0.2440(4) 1.1556(3) 0.3566(2) 0.0637(11) Uani 1 1 d . . .
F2 F 0.3150(3) 1.2719(2) 0.5337(2) 0.0422(8) Uani 1 1 d . . .
F3 F 0.1554(3) 1.2654(3) 0.4383(2) 0.0534(9) Uani 1 1 d . . .
F4 F 0.4034(3) 1.1621(2) 0.4536(2) 0.0440(8) Uani 1 1 d . . .
F5 F 0.3283(3) 1.3021(3) 0.3911(2) 0.0504(9) Uani 1 1 d . . .
F6 F 0.2304(3) 1.1265(3) 0.5005(2) 0.0448(7) Uani 1 1 d . . .
P2 P 0.00593(14) 1.02742(10) 0.17274(9) 0.0385(4) Uani 1 1 d . . .
F7 F 0.1266(3) 1.0801(3) 0.1672(2) 0.0608(10) Uani 1 1 d . . .
F8 F -0.1172(3) 0.9746(3) 0.1773(2) 0.0550(9) Uani 1 1 d . . .
F9 F 0.0591(4) 0.9621(3) 0.2531(2) 0.0646(12) Uani 1 1 d . . .
F10 F -0.0497(3) 1.0922(2) 0.0914(2) 0.0519(9) Uani 1 1 d . . .
F11 F 0.0385(4) 0.9443(3) 0.1075(2) 0.0634(11) Uani 1 1 d . . .
F12 F -0.0299(4) 1.1105(3) 0.2378(2) 0.0603(10) Uani 1 1 d . . .
O100 O 0.3281(11) 0.5883(10) -0.0975(8) 0.092(4) Uiso 0.499(9) 1 d P A 1
C101 C 0.3955(14) 0.6549(11) -0.0873(10) 0.065(4) Uiso 0.499(9) 1 d P A 1
O200 O 0.4241(12) 0.3799(11) 0.0708(9) 0.100(5) Uiso 0.499(9) 1 d P A 1
C201 C 0.5305(13) 0.4416(11) 0.0502(9) 0.060(4) Uiso 0.499(9) 1 d P A 1
O300 O 0.4020(11) 0.4645(10) 0.0446(8) 0.092(4) Uiso 0.501(9) 1 d P A 2
C301 C 0.2952(15) 0.4994(12) -0.0312(10) 0.077(5) Uiso 0.501(9) 1 d PD A 2
O400 O 0.4043(17) 0.2594(14) 0.1004(13) 0.141(7) Uiso 0.501(9) 1 d P A 2
C401 C 0.384(2) 0.1823(17) 0.1844(14) 0.109(7) Uiso 0.501(9) 1 d P A 2

loop_
_atom_site_aniso_label
_atom_site_aniso_U_11
_atom_site_aniso_U_22
_atom_site_aniso_U_33
_atom_site_aniso_U_23
_atom_site_aniso_U_13
_atom_site_aniso_U_12
Co1 0.0254(3) 0.0224(3) 0.0280(3) -0.0012(3) 0.0030(2) 0.0017(3)
N1 0.022(2) 0.027(2) 0.030(2) -0.0002(17) 0.0030(17) 0.0033(16)
C1 0.029(3) 0.030(3) 0.033(3) -0.002(2) 0.002(2) 0.001(2)
N2 0.024(2) 0.0236(19) 0.036(2) 0.0026(18) 0.0054(18) -0.0005(17)
C2 0.035(3) 0.031(3) 0.036(3) 0.004(2) 0.003(2) -0.007(2)
C3 0.044(4) 0.031(3) 0.055(4) -0.010(3) 0.003(3) -0.003(3)
C4 0.046(4) 0.038(3) 0.036(3) -0.004(2) -0.004(2) -0.002(2)
C5 0.029(3) 0.026(2) 0.034(3) 0.000(2) 0.002(2) 0.002(2)
C6 0.043(3) 0.030(3) 0.032(3) 0.002(2) 0.008(2) 0.006(2)
C7 0.034(3) 0.033(3) 0.034(3) 0.007(2) 0.007(2) 0.001(2)
C8 0.043(3) 0.044(3) 0.037(3) 0.013(3) 0.011(3) 0.002(3)
C9 0.038(3) 0.059(4) 0.033(3) 0.013(3) 0.001(2) -0.013(3)
C10 0.062(5) 0.076(5) 0.062(4) 0.026(4) -0.006(4) -0.029(4)
C11 0.087(5) 0.093(5) 0.068(4) 0.017(4) -0.001(4) -0.041(4)
C12 0.066(4) 0.114(5) 0.067(4) 0.032(4) 0.000(3) -0.011(4)
C13 0.058(4) 0.099(5) 0.074(4) 0.037(4) 0.020(3) 0.007(4)
C14 0.046(3) 0.080(4) 0.050(3) 0.027(3) 0.021(3) 0.011(3)
N3 0.030(2) 0.028(2) 0.027(2) -0.0039(17) 0.0020(17) 0.0021(18)
C15 0.030(3) 0.032(3) 0.039(3) -0.006(2) 0.006(2) 0.003(2)
C16 0.042(3) 0.030(3) 0.047(3) 0.002(2) 0.007(3) 0.007(2)
C17 0.032(3) 0.037(3) 0.053(3) -0.002(3) 0.001(2) 0.006(2)
C18 0.030(3) 0.034(3) 0.037(3) -0.008(2) 0.004(2) -0.001(2)
C19 0.028(2) 0.034(2) 0.027(2) -0.001(2) 0.0082(18) 0.005(3)
C20 0.027(3) 0.033(3) 0.036(3) -0.003(2) 0.001(2) -0.007(2)
N4 0.031(2) 0.022(2) 0.029(2) -0.0001(16) 0.0061(17) -0.0005(17)
C21 0.033(3) 0.024(2) 0.050(3) -0.002(2) 0.004(2) 0.001(2)
C22 0.039(4) 0.031(3) 0.075(4) -0.011(3) 0.025(3) -0.008(3)
C23 0.027(3) 0.028(2) 0.051(3) -0.013(2) 0.009(2) -0.004(2)
C24 0.040(4) 0.034(3) 0.071(4) -0.017(3) 0.008(3) 0.000(3)
C25 0.044(3) 0.043(3) 0.080(4) -0.019(3) 0.028(3) -0.001(3)
C26 0.061(4) 0.048(3) 0.065(4) -0.024(3) 0.032(3) -0.019(3)
C27 0.070(4) 0.046(3) 0.055(4) -0.019(3) 0.019(3) -0.022(3)
C28 0.038(3) 0.033(3) 0.051(4) -0.014(3) 0.005(3) -0.007(2)
N5 0.029(2) 0.024(2) 0.031(2) -0.0040(17) 0.0051(18) 0.0064(17)
C29 0.039(3) 0.025(2) 0.037(3) 0.002(2) 0.007(2) 0.007(2)
C30 0.051(4) 0.036(3) 0.031(3) 0.000(2) 0.002(3) 0.005(3)
C31 0.055(4) 0.027(2) 0.033(3) -0.001(2) 0.010(3) -0.007(3)
C32 0.045(3) 0.028(2) 0.032(3) 0.000(2) 0.009(2) -0.003(2)
C33 0.032(3) 0.020(2) 0.030(3) 0.0012(18) 0.004(2) -0.0064(19)
C34 0.026(3) 0.022(2) 0.041(3) -0.0035(19) 0.005(2) -0.0005(19)
N6 0.030(2) 0.0192(19) 0.035(2) -0.0041(17) 0.0010(18) -0.0040(17)
C35 0.032(3) 0.017(2) 0.038(3) -0.003(2) 0.000(2) 0.001(2)
C36 0.038(3) 0.030(3) 0.042(3) -0.001(2) 0.006(2) 0.013(2)
C37 0.026(3) 0.029(3) 0.045(3) -0.004(2) 0.005(2) 0.005(2)
C38 0.036(3) 0.049(3) 0.036(3) -0.002(3) 0.005(2) -0.007(3)
C39 0.050(4) 0.081(5) 0.041(3) 0.003(3) 0.003(3) -0.010(4)
C40 0.053(4) 0.072(5) 0.051(4) -0.034(4) -0.003(3) 0.004(4)
C41 0.044(4) 0.037(3) 0.077(5) -0.020(3) -0.001(3) 0.001(3)
C42 0.027(3) 0.035(3) 0.058(4) -0.001(3) -0.006(3) 0.000(2)
P1 0.0323(8) 0.0353(7) 0.0404(8) 0.0057(6) 0.0016(6) 0.0015(6)
F1 0.079(3) 0.061(2) 0.048(2) -0.0062(17) -0.0088(19) -0.003(2)
F2 0.048(2) 0.0362(17) 0.0425(18) -0.0009(14) 0.0055(15) 0.0061(14)
F3 0.0358(19) 0.064(2) 0.061(2) 0.0225(18) 0.0045(16) 0.0113(17)
F4 0.0381(19) 0.0358(16) 0.058(2) -0.0019(15) 0.0068(15) 0.0098(14)
F5 0.056(2) 0.0436(19) 0.054(2) 0.0182(16) 0.0159(17) 0.0023(16)
F6 0.0382(17) 0.0387(15) 0.0570(19) 0.0135(17) 0.0027(14) -0.0053(16)
P2 0.0535(9) 0.0285(7) 0.0330(7) 0.0023(6) 0.0020(6) 0.0005(6)
F7 0.054(2) 0.066(2) 0.063(2) 0.0045(19) 0.0035(18) -0.0106(19)
F8 0.061(2) 0.048(2) 0.055(2) -0.0030(17) 0.0058(17) -0.0183(18)
F9 0.100(3) 0.0413(19) 0.046(2) 0.0106(16) -0.021(2) -0.007(2)
F10 0.066(2) 0.048(2) 0.0412(18) 0.0157(14) 0.0019(16) 0.0056(16)
F11 0.088(3) 0.046(2) 0.056(2) -0.0125(17) 0.008(2) 0.019(2)
F12 0.093(3) 0.0387(19) 0.053(2) -0.0084(17) 0.0254(19) -0.011(2)

loop_
_atom_type_symbol
_atom_type_description
_atom_type_scat_dispersion_real
_atom_type_scat_dispersion_imag
_atom_type_scat_source
C C 0.0033 0.0016 'International Tables Vol C Tables 4.2.6.8 and 6.1.1.4'
H H 0.0000 0.0000 'International Tables Vol C Tables 4.2.6.8 and 6.1.1.4'
N N 0.0061 0.0033 'International Tables Vol C Tables 4.2.6.8 and 6.1.1.4'
O O 0.0106 0.0060 'International Tables Vol C Tables 4.2.6.8 and 6.1.1.4'
F F 0.0171 0.0103 'International Tables Vol C Tables 4.2.6.8 and 6.1.1.4'
P P 0.1023 0.0942 'International Tables Vol C Tables 4.2.6.8 and 6.1.1.4'
Co Co 0.3494 0.9721 'International Tables Vol C Tables 4.2.6.8 and 6.1.1.4'

loop_
_geom_angle_atom_site_label_1
_geom_angle_atom_site_label_2
_geom_angle_atom_site_label_3
_geom_angle
N1 Co1 N3 88.83(15)
N1 Co1 N2 77.61(15)
N3 Co1 N2 93.83(15)
N1 Co1 N6 92.82(15)
N3 Co1 N6 169.08(15)
N2 Co1 N6 97.07(15)
N1 Co1 N4 165.86(15)
N3 Co1 N4 77.66(15)
N2 Co1 N4 98.91(15)
N6 Co1 N4 101.24(15)
N1 Co1 N5 95.44(15)
N3 Co1 N5 91.90(15)
N2 Co1 N5 170.88(16)
N6 Co1 N5 77.20(15)
N4 Co1 N5 89.24(15)
C1 N1 C5 118.5(4)
C1 N1 Co1 127.6(3)
C5 N1 Co1 113.6(3)
N1 C1 C2 122.9(5)
N1 C1 H1A 118.5
C2 C1 H1A 118.5
C6 N2 C7 119.2(4)
C6 N2 Co1 112.8(3)
C7 N2 Co1 127.8(3)
C3 C2 C1 117.9(5)
C3 C2 H2A 121.0
C1 C2 H2A 121.0
C4 C3 C2 119.2(5)
C4 C3 H3A 120.4
C2 C3 H3A 120.4
C3 C4 C5 119.9(5)
C3 C4 H4A 120.1
C5 C4 H4A 120.1
N1 C5 C4 121.5(5)
N1 C5 C6 115.0(4)
C4 C5 C6 123.5(5)
N2 C6 C5 120.7(5)
N2 C6 H6A 119.6
C5 C6 H6A 119.6
N2 C7 C8 115.6(5)
N2 C7 C9 109.3(4)
C8 C7 C9 109.8(4)
N2 C7 H7A 107.3
C8 C7 H7A 107.3
C9 C7 H7A 107.3
C7 C8 H8A 109.5
C7 C8 H8B 109.5
H8A C8 H8B 109.5
C7 C8 H8C 109.5
H8A C8 H8C 109.5
H8B C8 H8C 109.5
C14 C9 C10 121.5(6)
C14 C9 C7 120.8(6)
C10 C9 C7 117.4(6)
C9 C10 C11 118.0(8)
C9 C10 H10A 121.0
C11 C10 H10A 121.0
C12 C11 C10 118.1(9)
C12 C11 H11A 121.0
C10 C11 H11A 121.0
C13 C12 C11 124.3(9)
C13 C12 H12A 117.8
C11 C12 H12A 117.8
C12 C13 C14 119.5(9)
C12 C13 H13A 120.2
C14 C13 H13A 120.2
C9 C14 C13 118.6(8)
C9 C14 H14A 120.7
C13 C14 H14A 120.7
C15 N3 C19 118.2(4)
C15 N3 Co1 128.7(3)
C19 N3 Co1 112.9(3)
N3 C15 C16 122.1(5)
N3 C15 H15A 118.9
C16 C15 H15A 118.9
C15 C16 C17 120.1(5)
C15 C16 H16A 120.0
C17 C16 H16A 120.0
C16 C17 C18 118.3(5)
C16 C17 H17A 120.8
C18 C17 H17A 120.8
C19 C18 C17 119.3(5)
C19 C18 H18A 120.3
C17 C18 H18A 120.3
N3 C19 C18 121.9(5)
N3 C19 C20 116.3(4)
C18 C19 C20 121.7(5)
N4 C20 C19 119.9(4)
N4 C20 H20A 120.0
C19 C20 H20A 120.0
C20 N4 C21 118.3(4)
C20 N4 Co1 113.0(3)
C21 N4 Co1 128.7(3)
N4 C21 C23 108.8(4)
N4 C21 C22 116.5(5)
C23 C21 C22 108.7(5)
N4 C21 H21A 107.5
C23 C21 H21A 107.5
C22 C21 H21A 107.5
C21 C22 H22A 109.5
C21 C22 H22B 109.5
H22A C22 H22B 109.5
C21 C22 H22C 109.5
H22A C22 H22C 109.5
H22B C22 H22C 109.5
C28 C23 C24 119.1(6)
C28 C23 C21 120.6(5)
C24 C23 C21 120.1(5)
C25 C24 C23 120.3(6)
C25 C24 H24A 119.8
C23 C24 H24A 119.8
C24 C25 C26 121.2(6)
C24 C25 H25A 119.4
C26 C25 H25A 119.4
C25 C26 C27 120.2(6)
C25 C26 H26A 119.9
C27 C26 H26A 119.9
C28 C27 C26 118.6(7)
C28 C27 H27A 120.7
C26 C27 H27A 120.7
C27 C28 C23 120.4(6)
C27 C28 H28A 119.8
C23 C28 H28A 119.8
C29 N5 C33 117.8(4)
C29 N5 Co1 129.3(4)
C33 N5 Co1 112.8(3)
N5 C29 C30 122.8(5)
N5 C29 H29A 118.6
C30 C29 H29A 118.6
C31 C30 C29 119.4(5)
C31 C30 H30A 120.3
C29 C30 H30A 120.3
C30 C31 C32 119.1(5)
C30 C31 H31A 120.4
C32 C31 H31A 120.4
C33 C32 C31 118.1(5)
C33 C32 H32A 120.9
C31 C32 H32A 120.9
N5 C33 C32 122.7(5)
N5 C33 C34 116.5(4)
C32 C33 C34 120.8(5)
N6 C34 C33 119.4(5)
N6 C34 H34A 120.3
C33 C34 H34A 120.3
C34 N6 C35 119.2(4)
C34 N6 Co1 114.1(3)
C35 N6 Co1 126.7(3)
N6 C35 C36 115.3(4)
N6 C35 C37 109.8(4)
C36 C35 C37 110.4(4)
N6 C35 H35A 107.0
C36 C35 H35A 107.0
C37 C35 H35A 107.0
C35 C36 H36A 109.5
C35 C36 H36B 109.5
H36A C36 H36B 109.5
C35 C36 H36C 109.5
H36A C36 H36C 109.5
H36B C36 H36C 109.5
C42 C37 C38 118.7(5)
C42 C37 C35 122.4(5)
C38 C37 C35 118.7(5)
C39 C38 C37 120.1(6)
C39 C38 H38A 119.9
C37 C38 H38A 119.9
C40 C39 C38 120.6(6)
C40 C39 H39A 119.7
C38 C39 H39A 119.7
C39 C40 C41 120.4(6)
C39 C40 H40A 119.8
C41 C40 H40A 119.8
C40 C41 C42 119.8(6)
C40 C41 H41A 120.1
C42 C41 H41A 120.1
C37 C42 C41 120.3(6)
C37 C42 H42A 119.9
C41 C42 H42A 119.9
F1 P1 F5 90.6(2)
F1 P1 F4 90.7(2)
F5 P1 F4 90.49(19)
F1 P1 F2 179.7(2)
F5 P1 F2 89.60(19)
F4 P1 F2 89.56(18)
F1 P1 F6 90.9(2)
F5 P1 F6 178.4(2)
F4 P1 F6 90.08(18)
F2 P1 F6 88.88(18)
F1 P1 F3 90.7(2)
F5 P1 F3 90.25(19)
F4 P1 F3 178.4(2)
F2 P1 F3 89.1(2)
F6 P1 F3 89.14(18)
F11 P2 F7 90.9(2)
F11 P2 F12 178.7(2)
F7 P2 F12 90.3(2)
F11 P2 F9 89.7(2)
F7 P2 F9 91.0(2)
F12 P2 F9 90.8(2)
F11 P2 F10 90.0(2)
F7 P2 F10 90.0(2)
F12 P2 F10 89.5(2)
F9 P2 F10 179.0(2)
F11 P2 F8 89.1(2)
F7 P2 F8 179.3(2)
F12 P2 F8 89.7(2)
F9 P2 F8 89.7(2)
F10 P2 F8 89.3(2)

loop_
_geom_bond_atom_site_label_1
_geom_bond_atom_site_label_2
_geom_bond_distance
Co1 N1 2.125(4)
Co1 N3 2.139(4)
Co1 N2 2.152(4)
Co1 N6 2.152(4)
Co1 N4 2.163(4)
Co1 N5 2.167(4)
N1 C1 1.328(6)
N1 C5 1.344(6)
C1 C2 1.393(7)
C1 H1A 0.9500
N2 C6 1.259(6)
N2 C7 1.477(6)
C2 C3 1.391(8)
C2 H2A 0.9500
C3 C4 1.352(8)
C3 H3A 0.9500
C4 C5 1.393(7)
C4 H4A 0.9500
C5 C6 1.464(7)
C6 H6A 0.9500
C7 C8 1.520(7)
C7 C9 1.523(8)
C7 H7A 1.0000
C8 H8A 0.9800
C8 H8B 0.9800
C8 H8C 0.9800
C9 C14 1.402(9)
C9 C10 1.417(10)
C10 C11 1.431(11)
C10 H10A 0.9500
C11 C12 1.372(14)
C11 H11A 0.9500
C12 C13 1.355(14)
C12 H12A 0.9500
C13 C14 1.403(10)
C13 H13A 0.9500
C14 H14A 0.9500
N3 C15 1.354(6)
N3 C19 1.359(6)
C15 C16 1.366(8)
C15 H15A 0.9500
C16 C17 1.387(8)
C16 H16A 0.9500
C17 C18 1.388(7)
C17 H17A 0.9500
C18 C19 1.384(7)
C18 H18A 0.9500
C19 C20 1.450(8)
C20 N4 1.284(7)
C20 H20A 0.9500
N4 C21 1.477(6)
C21 C23 1.521(8)
C21 C22 1.530(8)
C21 H21A 1.0000
C22 H22A 0.9800
C22 H22B 0.9800
C22 H22C 0.9800
C23 C28 1.402(8)
C23 C24 1.408(8)
C24 C25 1.353(10)
C24 H24A 0.9500
C25 C26 1.358(10)
C25 H25A 0.9500
C26 C27 1.433(10)
C26 H26A 0.9500
C27 C28 1.372(9)
C27 H27A 0.9500
C28 H28A 0.9500
N5 C29 1.329(7)
N5 C33 1.349(6)
C29 C30 1.389(8)
C29 H29A 0.9500
C30 C31 1.351(8)
C30 H30A 0.9500
C31 C32 1.401(8)
C31 H31A 0.9500
C32 C33 1.383(7)
C32 H32A 0.9500
C33 C34 1.460(7)
C34 N6 1.287(7)
C34 H34A 0.9500
N6 C35 1.472(6)
C35 C36 1.521(7)
C35 C37 1.528(7)
C35 H35A 1.0000
C36 H36A 0.9800
C36 H36B 0.9800
C36 H36C 0.9800
C37 C42 1.362(7)
C37 C38 1.396(8)
C38 C39 1.380(9)
C38 H38A 0.9500
C39 C40 1.352(10)
C39 H39A 0.9500
C40 C41 1.360(10)
C40 H40A 0.9500
C41 C42 1.406(8)
C41 H41A 0.9500
C42 H42A 0.9500
P1 F1 1.584(4)
P1 F5 1.596(3)
P1 F4 1.596(3)
P1 F2 1.602(3)
P1 F6 1.604(3)
P1 F3 1.606(4)
P2 F11 1.584(4)
P2 F7 1.590(4)
P2 F12 1.594(4)
P2 F9 1.595(4)
P2 F10 1.611(3)
P2 F8 1.614(4)
O100 C101 1.198(17)
O200 C201 1.56(2)
O300 C301 1.69(2)
O400 C401 1.70(3)

loop_
_geom_hbond_atom_site_label_D
_geom_hbond_atom_site_label_H
_geom_hbond_atom_site_label_A
_geom_hbond_distance_DH
_geom_hbond_distance_HA
_geom_hbond_distance_DA
_geom_hbond_angle_DHA
_geom_hbond_site_symmetry_A
C7 H7A F11 1.00 2.58 3.300(6) 128.8 .
C21 H21A F9 1.00 2.75 3.731(7) 168.3 .
C35 H35A F9 1.00 2.46 3.321(6) 143.5 .
C6 H6A F10 0.95 2.46 3.363(6) 158.1 2_545
C4 H4A F11 0.95 2.54 3.434(7) 157.1 2_545
C20 H20A F2 0.95 2.46 3.252(6) 140.2 2_646
C18 H18A F2 0.95 2.48 3.280(6) 141.3 2_646
C34 H34A F3 0.95 2.80 3.634(6) 147.6 2_546
C34 H34A F6 0.95 2.60 3.451(6) 148.7 2_546
